data_7711023
loop_
_publ_author_name
'Khamis, Noha'
'Clarkson, Guy James'
'Wills, Martin'

_publ_section_title
;
 Heterocycle-containing Noyori-Ikariya Catalysts for Asymmetric Transfer
 Hydrogenation of Ketones
;
_journal_name_full 'Dalton Transactions'
_journal_paper_doi 10.1039/D2DT02411J
_journal_year 2022
_chemical_absolute_configuration rmad
_chemical_formula_moiety 'C32 H33 Cl N2 O2 Ru S2, 0.5(C H4 O), 0.25(O)'
_chemical_formula_sum 'C32.5 H35 Cl N2 O2.75 Ru S2'
_chemical_formula_weight 698.26
_space_group_crystal_system monoclinic
_space_group_IT_number 4
_space_group_name_Hall 'P 2yb'
_space_group_name_H-M_alt 'P 1 21 1'
_atom_sites_solution_hydrogens geom
_atom_sites_solution_primary dual
_audit_creation_date 2021-11-14
_audit_creation_method
;
Olex2 1.3-ac4
(compiled 2020.11.27 svn.r5f609507 for Rigaku Oxford Diffraction, GUI svn.r6214)
;
_audit_update_record
;
2022-06-28 deposited with the CCDC.	2022-08-18 downloaded from the CCDC.
;
_cell_angle_alpha 90
_cell_angle_beta 99.3866(4)
_cell_angle_gamma 90
_cell_formula_units_Z 2
_cell_length_a 9.78513(4)
_cell_length_b 11.79817(5)
_cell_length_c 14.04533(5)
_cell_measurement_reflns_used 68389
_cell_measurement_temperature 150(2)
_cell_measurement_theta_max 73.5030
_cell_measurement_theta_min 3.6900
_cell_volume 1599.775(11)
_computing_cell_refinement 'CrysAlisPro 1.171.41.120a (Rigaku OD, 2021)'
_computing_data_collection 'CrysAlisPro 1.171.41.120a (Rigaku OD, 2021)'
_computing_data_reduction 'CrysAlisPro 1.171.41.120a (Rigaku OD, 2021)'
_computing_molecular_graphics 'Olex2 1.3-ac4 (Dolomanov et al., 2009)'
_computing_publication_material 'Olex2 1.3-ac4 (Dolomanov et al., 2009)'
_computing_structure_refinement 'SHELXL 2018/3 (Sheldrick, 2015)'
_computing_structure_solution 'SHELXT 2018/2 (Sheldrick, 2018)'
_diffrn_ambient_environment N~2~
_diffrn_ambient_temperature 150(2)
_diffrn_detector 'CCD plate'
_diffrn_detector_area_resol_mean 5.3046
_diffrn_detector_type AtlasS2
_diffrn_measured_fraction_theta_full 1.000
_diffrn_measured_fraction_theta_max 0.999
_diffrn_measurement_details
;
List of Runs (angles in degrees, time in seconds):

  # Type    Start    End  Width  t~exp~   \w     \q     \k     \f   Frames
#--------------------------------------------------------------------------
  1  \w    -32.00  42.00   1.00    1.00    --    2.00  81.00  13.20   74
  2  \w     -4.00  22.00   1.00    1.00    --   34.00  93.00-161.46   26
  3  \w    -66.00  33.00   1.00    1.00    --  -41.82  37.00 -60.00   99
  4  \w    -74.00  34.00   1.00    1.00    --  -41.82  77.00-180.00  108
  5  \w      7.00  33.00   1.00    1.00    --   41.82  84.00 -49.40   26
  6  \w     34.00 105.00   1.00    1.00    --   41.82-137.00  20.00   71
  7  \w    -33.00  66.00   1.00    1.00    --   41.82 -37.00   0.00   99
  8  \w      8.00  34.00   1.00    1.00    --   42.00  83.00 126.62   26
  9  \w     13.00  42.00   1.00    1.00    --   46.00  80.00  62.42   29
 10  \w     16.00  42.00   1.00    1.00    --   50.00  81.00-124.77   26
 11  \w     16.00  42.00   1.00    1.00    --   50.00  81.00 133.82   26
 12  \w     16.00  42.00   1.00    1.00    --   50.00  82.00 -92.70   26
 13  \w     23.00 128.00   1.00    1.00    --   54.00  70.00 163.59  105
 14  \w     27.00 132.00   1.00    1.00    --   58.00  71.00   5.60  105
 15  \w     32.00 135.00   1.00    1.00    --   62.00  64.00 102.42  103
 16  \w     31.00 136.00   1.00    1.00    --   62.00  71.00-165.16  105
 17  \w     31.00 136.00   1.00    1.00    --   62.00  71.00-112.00  105
 18  \w     36.00 139.00   1.00    1.00    --   66.00  68.00 115.11  103
 19  \w     35.00 140.00   1.00    1.00    --   66.00  71.00  28.14  105
 20  \w     35.00 140.00   1.00    1.00    --   66.00  71.00 -69.31  105
 21  \w     39.00 144.00   1.00    1.00    --   70.00  70.00  60.44  105
 22  \w     40.00 143.00   1.00    1.00    --   70.00  68.00 -33.65  103
 23  \w     44.00 147.00   1.00    1.00    --   74.00  66.00 156.95  103
 24  \w     50.00 150.00   1.00    2.00    --   78.00  55.00-146.17  100
 25  \w     52.00 155.00   1.00    2.00    --   82.00  65.00 -13.32  103
 26  \w     56.00 159.00   1.00    2.00    --   86.00  68.00 -88.40  103
 27  \w     61.00 163.00   1.00    2.00    --   90.00  63.00  60.93  102
 28  \w     69.00 170.00   1.00    2.00    --   98.00  61.00 173.77  101
 29  \w     78.00 178.00   1.00    2.00    --  107.00  61.00 -30.00  100
 30  \w     34.00 133.00   1.00    2.00    --  107.00 -45.00  90.00   99
 31  \w     35.00 136.00   1.00    2.00    --  107.00 -61.00   0.00  101
 32  \w     81.00 178.00   1.00    2.00    --  107.00  45.00 150.00   97
 33  \w     34.00 112.00   1.00    2.00    --  107.00-125.00 -30.00   78
 34  \w     78.00 178.00   1.00    2.00    --  107.00  61.00   0.00  100
 35  \w     34.00 112.00   1.00    2.00    --  107.00-125.00-180.00   78
 36  \w     34.00 112.00   1.00    2.00    --  107.00-125.00  90.00   78
 37  \w     78.00 178.00   1.00    2.00    --  107.00  61.00 -60.00  100
 38  \w     78.00 178.00   1.00    2.00    --  107.00  61.00 120.00  100
 39  \w     78.00 178.00   1.00    2.00    --  107.00  61.00 150.00  100
 40  \w     78.00 178.00   1.00    2.00    --  107.00  61.00-120.00  100
 41  \w     78.00 178.00   1.00    2.00    --  107.00  61.00-150.00  100
 42  \w     78.00 178.00   1.00    2.00    --  107.00  61.00  60.00  100
 43  \w     24.00 107.00   1.00    2.00    --  107.00 -94.00  90.00   83
 44  \w     24.00 107.00   1.00    2.00    --  107.00 -94.00 -30.00   83
 45  \w     97.00 178.00   1.00    2.00    --  107.00 125.00 120.00   81
 46  \w     24.00 107.00   1.00    2.00    --  107.00 -94.00  30.00   83
 47  \w     78.00 178.00   1.00    2.00    --  107.00  61.00  30.00  100
 48  \w     78.00 178.00   1.00    2.00    --  107.00  61.00 -90.00  100
 49  \w     24.00 107.00   1.00    2.00    --  107.00 -94.00   0.00   83
 50  \w     81.00 178.00   1.00    2.00    --  107.00  45.00   0.00   97
 51  \w     78.00 178.00   1.00    2.00    --  107.00  61.00-180.00  100
 52  \w     77.00 178.00   1.00    2.00    --  107.00  64.00  10.14  101
 53  \w     81.00 178.00   1.00    2.00    --  107.00  45.00-150.00   97
 54  \w    103.00 178.00   1.00    2.00    --  107.00  77.00 -60.00   75
 55  \w     24.00 107.00   1.00    2.00    --  107.00 -94.00 -60.00   83
 56  \w     78.00 178.00   1.00    2.00    --  107.00  61.00  90.00  100
 57  \w     34.00 112.00   1.00    2.00    --  107.00-125.00 -90.00   78
 58  \w     34.00 112.00   1.00    2.00    --  107.00-125.00 -60.00   78
 59  \w     97.00 178.00   1.00    2.00    --  107.00 125.00 -90.00   81
 60  \w     31.00 140.00   1.00    2.00    --  107.00 -77.00  90.00  109
 61  \w     24.00 107.00   1.00    2.00    --  107.00 -94.00-180.00   83
 62  \w     -4.00  24.00   1.00    1.00    --   34.00  91.00 -82.33   28
 63  \w      3.00  31.00   1.00    1.00    --   38.00  86.00  76.77   28
 64  \w    -74.00  34.00   1.00    1.00    --  -41.82  77.00 -60.00  108
 65  \w    -74.00  34.00   1.00    1.00    --  -41.82  77.00 -30.00  108
 66  \w    -74.00  34.00   1.00    1.00    --  -41.82  77.00-180.00  108
 67  \w    -74.00  34.00   1.00    1.00    --  -41.82  77.00 -90.00  108
 68  \w    -74.00  34.00   1.00    1.00    --  -41.82  77.00-150.00  108
 69  \w    -74.00  34.00   1.00    1.00    --  -41.82  77.00-120.00  108
 70  \w     30.00 101.00   1.00    1.00    --   41.82-132.00-162.00   71
 71  \w      9.00  42.00   1.00    1.00    --   42.00  80.00 -12.19   33
 72  \w      7.00  33.00   1.00    1.00    --   42.00  84.00 156.13   26
 73  \w     16.00  42.00   1.00    1.00    --   50.00  81.00 -25.64   26
 74  \w     16.00  42.00   1.00    1.00    --   50.00  82.00 176.26   26
 75  \w     16.00  42.00   1.00    1.00    --   50.00  81.00  32.57   26
 76  \w     23.00 127.00   1.00    1.00    --   54.00  69.00-165.49  104
 77  \w     24.00 127.00   1.00    1.00    --   54.00  66.00 134.28  103
 78  \w     23.00 128.00   1.00    1.00    --   54.00  70.00-111.27  105
 79  \w     31.00 135.00   1.00    1.00    --   62.00  69.00 138.96  104
 80  \w     34.00 135.00   1.00    1.00    --   62.00  58.00  42.14  101
 81  \w     31.00 136.00   1.00    1.00    --   62.00  71.00 -38.75  105
 82  \w     38.00 139.00   1.00    1.00    --   66.00  57.00 -68.18  101
 83  \w     48.00 151.00   1.00    2.00    --   78.00  68.00  -6.36  103
 84  \w     34.00 112.00   1.00    2.00    --  107.00-125.00  60.00   78
 85  \w     34.00 133.00   1.00    2.00    --  107.00 -45.00 -90.00   99
 86  \w     81.00 178.00   1.00    2.00    --  107.00  45.00  60.00   97
 87  \w     81.00 178.00   1.00    2.00    --  107.00  45.00 -60.00   97
 88  \w     81.00 178.00   1.00    2.00    --  107.00  45.00-120.00   97
 89  \w     81.00 178.00   1.00    2.00    --  107.00  45.00-180.00   97
 90  \w     24.00 107.00   1.00    2.00    --  107.00 -94.00-120.00   83
 91  \w     81.00 178.00   1.00    2.00    --  107.00  45.00  90.00   97
 92  \w     97.00 178.00   1.00    2.00    --  107.00 125.00  30.00   81
 93  \w     24.00 107.00   1.00    2.00    --  107.00 -94.00 150.00   83
;
_diffrn_measurement_device 'four-circle diffractometer'
_diffrn_measurement_device_type 'SuperNova, Dual, Cu at home/near, AtlasS2'
_diffrn_measurement_method '\w scans'
_diffrn_orient_matrix_type 'CrysAlisPro convention (1999,Acta A55,543-557)'
_diffrn_orient_matrix_UB_11 -0.1394844000
_diffrn_orient_matrix_UB_12 -0.0112210000
_diffrn_orient_matrix_UB_13 -0.0682788000
_diffrn_orient_matrix_UB_21 0.0751595000
_diffrn_orient_matrix_UB_22 0.0118487000
_diffrn_orient_matrix_UB_23 -0.0877063000
_diffrn_orient_matrix_UB_31 0.0189604000
_diffrn_orient_matrix_UB_32 -0.1295535000
_diffrn_orient_matrix_UB_33 -0.0021378000
_diffrn_radiation_monochromator mirror
_diffrn_radiation_probe x-ray
_diffrn_radiation_type 'Cu K\a'
_diffrn_radiation_wavelength 1.54184
_diffrn_reflns_av_R_equivalents 0.0891
_diffrn_reflns_av_unetI/netI 0.0265
_diffrn_reflns_Laue_measured_fraction_full 1.000
_diffrn_reflns_Laue_measured_fraction_max 0.999
_diffrn_reflns_limit_h_max 12
_diffrn_reflns_limit_h_min -12
_diffrn_reflns_limit_k_max 12
_diffrn_reflns_limit_k_min -14
_diffrn_reflns_limit_l_max 17
_diffrn_reflns_limit_l_min -17
_diffrn_reflns_number 76379
_diffrn_reflns_point_group_measured_fraction_full 0.971
_diffrn_reflns_point_group_measured_fraction_max 0.960
_diffrn_reflns_theta_full 67.684
_diffrn_reflns_theta_max 73.684
_diffrn_reflns_theta_min 3.189
_diffrn_source 'micro-focus sealed X-ray tube'
_diffrn_source_type 'SuperNova (Cu) X-ray Source'
_exptl_absorpt_coefficient_mu 6.227
_exptl_absorpt_correction_T_max 1.00000
_exptl_absorpt_correction_T_min 0.14149
_exptl_absorpt_correction_type multi-scan
_exptl_absorpt_process_details
;
CrysAlisPro 1.171.41.120a (Rigaku Oxford Diffraction, 2021)
Empirical absorption correction using spherical harmonics,
implemented in SCALE3 ABSPACK scaling algorithm.
;
_exptl_crystal_colour yellow
_exptl_crystal_colour_primary yellow
_exptl_crystal_density_diffrn 1.450
_exptl_crystal_description block
_exptl_crystal_F_000 718
_exptl_crystal_size_max 0.3
_exptl_crystal_size_mid 0.22
_exptl_crystal_size_min 0.06
_refine_diff_density_max 1.285
_refine_diff_density_min -0.788
_refine_diff_density_rms 0.095
_refine_ls_abs_structure_details
;
 Flack x determined using 2790 quotients [(I+)-(I-)]/[(I+)+(I-)]
 (Parsons, Flack and Wagner, Acta Cryst. B69 (2013) 249-259).

Flack x: -0.017(9) Shelx 2018
Hooft y: -0.038(2) Olex2

Compound is synthesised from a starting material of known chirality
;
_refine_ls_abs_structure_Flack -0.017(9)
_refine_ls_extinction_method none
_refine_ls_goodness_of_fit_ref 1.084
_refine_ls_hydrogen_treatment constr
_refine_ls_matrix_type full
_refine_ls_number_parameters 378
_refine_ls_number_reflns 6201
_refine_ls_number_restraints 2
_refine_ls_restrained_S_all 1.084
_refine_ls_R_factor_all 0.0373
_refine_ls_R_factor_gt 0.0373
_refine_ls_shift/su_max 0.001
_refine_ls_shift/su_mean 0.000
_refine_ls_structure_factor_coef Fsqd
_refine_ls_weighting_details 'w=1/[\s^2^(Fo^2^)+(0.0812P)^2^+1.2898P] where P=(Fo^2^+2Fc^2^)/3'
_refine_ls_weighting_scheme calc
_refine_ls_wR_factor_gt 0.1064
_refine_ls_wR_factor_ref 0.1065
_reflns_Friedel_coverage 0.828
_reflns_Friedel_fraction_full 0.938
_reflns_Friedel_fraction_max 0.916
_reflns_number_gt 6195
_reflns_number_total 6201
_reflns_threshold_expression 'I > 2\s(I)'
_cod_data_source_file d2dt02411j2.cif
_cod_data_source_block nk4
_cod_original_cell_volume 1599.776(11)
_cod_original_formula_sum 'C32.50 H35 Cl N2 O2.75 Ru S2'
_cod_database_code 7711023
_shelx_shelxl_version_number 2018/3
_chemical_oxdiff_formula 'C20 H20 N2 O2 S Cl Ru'
_chemical_oxdiff_usercomment 'C20 H20 N2 O2 S Cl Ru  yellow block 0.06 0.22 0.30  nk227 Wills'
_shelx_space_group_comment
;
The symmetry employed for this shelxl refinement is uniquely defined
by the following loop, which should always be used as a source of
symmetry information in preference to the above space-group names.
They are only intended as comments.
;
_shelx_estimated_absorpt_t_max 0.706
_shelx_estimated_absorpt_t_min 0.257
_reflns_odcompleteness_completeness 98.95
_reflns_odcompleteness_iscentric 1
_reflns_odcompleteness_theta 74.08
_olex2_refinement_description
;
The asymmetric unit contains the complex and some partially occupied methanol (O36-C37)
and water (O38). 
The minor component solvents were refined isotropically.
The hydrogens were placed at calculated positions on the methanol but no hydrogens were 
located on the partially occupied water O31. The hydrogens were located on the amine and 
refined with restraints.

1. Fixed Uiso
 At 1.2 times of:
  All C(H) groups, All N(H,H) groups
 At 1.5 times of:
  All C(H,H,H) groups, All O(H) groups
2. Restrained distances
 Cl1-H36
 2.45 with sigma of 0.015
3. Others
 Fixed Sof: O36(0.5) H36(0.5) C37(0.5) H37A(0.5) H37B(0.5) H37C(0.5) O38(0.25)
4.a Ternary CH refined with riding coordinates:
 C12(H12), C33(H33), C13(H13)
4.b Secondary CH2 refined with riding coordinates:
 N13(H13A,H13B)
4.c Aromatic/amide H refined with riding coordinates:
 C27(H27), C15(H15), C8(H8), C3(H3), C30(H30), C19(H19), C21(H21), C29(H29),
 C16(H16), C26(H26), C22(H22), C25(H25), C18(H18), C17(H17), C24(H24), C4(H4),
 C23(H23), C6(H6), C5(H5)
4.d Idealised Me refined as rotating group:
 C35(H35A,H35B,H35C), C34(H34A,H34B,H34C), C32(H32A,H32B,H32C), C37(H37A,H37B,
 H37C)
4.e Idealised tetrahedral OH refined as rotating group:
 O36(H36)
;
_olex2_submission_special_instructions 'No special instructions were received'
_oxdiff_exptl_absorpt_empirical_details
;
Empirical correction (ABSPACK) includes:
- Absorption correction using spherical harmonics
- Frame scaling
;
_oxdiff_exptl_absorpt_empirical_full_max 6.393
_oxdiff_exptl_absorpt_empirical_full_min 0.532

loop_
_space_group_symop_operation_xyz
'x, y, z'
'-x, y+1/2, -z'

loop_
_atom_site_label
_atom_site_type_symbol
_atom_site_fract_x
_atom_site_fract_y
_atom_site_fract_z
_atom_site_U_iso_or_equiv
_atom_site_adp_type
_atom_site_occupancy
_atom_site_site_symmetry_order
_atom_site_calc_flag
_atom_site_refinement_flags_posn
_atom_site_refinement_flags_adp
_atom_site_refinement_flags_occupancy
_atom_site_disorder_assembly
_atom_site_disorder_group
Ru1 Ru 0.86547(3) 0.42462(3) 0.54899(2) 0.01386(13) Uani 1 1 d . . . . .
Cl1 Cl 1.04866(13) 0.56796(11) 0.57746(9) 0.0220(3) Uani 1 1 d D . . . .
S10 S 0.74101(12) 0.63396(11) 0.41556(8) 0.0163(3) Uani 1 1 d . . . . .
S1 S 0.44465(13) 0.56323(13) 0.33494(9) 0.0214(3) Uani 1 1 d . . . . .
O10A O 0.6949(4) 0.6544(4) 0.5064(3) 0.0240(8) Uani 1 1 d . . . . .
O10B O 0.8346(4) 0.7163(3) 0.3846(3) 0.0219(8) Uani 1 1 d . . . . .
N13 N 0.9988(4) 0.3532(4) 0.4595(3) 0.0166(8) Uani 1 1 d . . . . .
H13A H 1.081933 0.389422 0.470697 0.020 Uiso 1 1 calc R U . . .
H13B H 1.013741 0.278835 0.475204 0.020 Uiso 1 1 calc R U . . .
C27 C 0.8936(6) 0.3049(5) 0.6697(4) 0.0202(11) Uani 1 1 d . . . . .
H27 H 0.972913 0.263481 0.698583 0.024 Uiso 1 1 calc R U . . .
C12 C 0.8838(5) 0.4827(5) 0.3384(4) 0.0157(10) Uani 1 1 d . . . . .
H12 H 0.963492 0.536884 0.346535 0.019 Uiso 1 1 calc R U . . .
N11 N 0.7975(4) 0.5062(4) 0.4143(3) 0.0159(8) Uani 1 1 d . . . . .
C15 C 1.1836(6) 0.3253(5) 0.3203(4) 0.0217(11) Uani 1 1 d . . . . .
H15 H 1.219698 0.342856 0.385532 0.026 Uiso 1 1 calc R U . . .
C31 C 0.6841(6) 0.3169(5) 0.5442(4) 0.0236(12) Uani 1 1 d . . . . .
C8 C 0.5790(6) 0.7085(5) 0.2464(4) 0.0230(11) Uani 1 1 d . . . . .
H8 H 0.648689 0.759128 0.232556 0.028 Uiso 1 1 calc R U . . .
C3 C 0.2346(7) 0.5819(7) 0.1732(5) 0.0310(14) Uani 1 1 d . . . . .
H3 H 0.176666 0.531442 0.201261 0.037 Uiso 1 1 calc R U . . .
C30 C 0.6571(5) 0.4234(8) 0.5831(4) 0.0273(11) Uani 1 1 d . . . . .
H30 H 0.576691 0.464111 0.555220 0.033 Uiso 1 1 calc R U . . .
C28 C 0.8656(5) 0.4097(6) 0.7066(3) 0.0219(12) Uani 1 1 d . . . . .
C19 C 0.9915(6) 0.2998(6) 0.1941(4) 0.0247(12) Uani 1 1 d . . . . .
H19 H 0.894323 0.299094 0.172307 0.030 Uiso 1 1 calc R U . . .
C21 C 0.6810(5) 0.4355(6) 0.2085(4) 0.0213(10) Uani 1 1 d . . . . .
H21 H 0.648758 0.385022 0.252584 0.026 Uiso 1 1 calc R U . . .
C9 C 0.5907(5) 0.6438(5) 0.3265(4) 0.0189(10) Uani 1 1 d . . . . .
C14 C 1.0424(5) 0.3281(5) 0.2894(4) 0.0177(10) Uani 1 1 d . . . . .
C20 C 0.8025(5) 0.4960(5) 0.2375(4) 0.0182(10) Uani 1 1 d . . . . .
C7 C 0.4486(6) 0.6917(5) 0.1846(4) 0.0253(12) Uani 1 1 d . . . . .
C29 C 0.7458(6) 0.4712(6) 0.6619(4) 0.0261(12) Uani 1 1 d . . . . .
H29 H 0.726245 0.543902 0.685418 0.031 Uiso 1 1 calc R U . . .
C16 C 1.2740(6) 0.2968(6) 0.2567(4) 0.0257(12) Uani 1 1 d . . . . .
H16 H 1.370869 0.294107 0.279333 0.031 Uiso 1 1 calc R U . . .
C2 C 0.3643(6) 0.6143(5) 0.2230(4) 0.0229(11) Uani 1 1 d . . . . .
C26 C 0.8044(6) 0.2587(5) 0.5888(4) 0.0221(11) Uani 1 1 d . . . . .
H26 H 0.826026 0.187123 0.564046 0.027 Uiso 1 1 calc R U . . .
C22 C 0.6061(6) 0.4473(5) 0.1166(4) 0.0285(14) Uani 1 1 d . . . . .
H22 H 0.523513 0.404978 0.097920 0.034 Uiso 1 1 calc R U . . .
C33 C 0.9607(7) 0.4661(5) 0.7892(4) 0.0276(12) Uani 1 1 d . . . . .
H33 H 0.971149 0.547556 0.771945 0.033 Uiso 1 1 calc R U . . .
C35 C 1.1043(7) 0.4142(8) 0.8116(4) 0.0385(15) Uani 1 1 d . . . . .
H35A H 1.097520 0.337551 0.837274 0.058 Uiso 1 1 calc R U . . .
H35B H 1.162793 0.460957 0.859651 0.058 Uiso 1 1 calc R U . . .
H35C H 1.145193 0.410707 0.752511 0.058 Uiso 1 1 calc R U . . .
C25 C 0.8469(6) 0.5706(5) 0.1721(4) 0.0237(11) Uani 1 1 d . . . . .
H25 H 0.928707 0.613921 0.190918 0.028 Uiso 1 1 calc R U . . .
C18 C 1.0814(6) 0.2724(6) 0.1303(4) 0.0292(13) Uani 1 1 d . . . . .
H18 H 1.045267 0.253502 0.065339 0.035 Uiso 1 1 calc R U . . .
C17 C 1.2235(7) 0.2727(6) 0.1613(5) 0.0268(13) Uani 1 1 d . . . . .
H17 H 1.285255 0.256490 0.117385 0.032 Uiso 1 1 calc R U . . .
C13 C 0.9402(5) 0.3622(4) 0.3563(3) 0.0138(9) Uani 1 1 d . . . . .
H13 H 0.859618 0.309083 0.343545 0.017 Uiso 1 1 calc R U . . .
C34 C 0.8872(9) 0.4614(7) 0.8787(5) 0.0421(18) Uani 1 1 d . . . . .
H34A H 0.798557 0.501596 0.864719 0.063 Uiso 1 1 calc R U . . .
H34B H 0.945856 0.497428 0.933603 0.063 Uiso 1 1 calc R U . . .
H34C H 0.870658 0.382174 0.894433 0.063 Uiso 1 1 calc R U . . .
C24 C 0.7723(7) 0.5822(6) 0.0790(4) 0.0297(13) Uani 1 1 d . . . . .
H24 H 0.804685 0.632114 0.034459 0.036 Uiso 1 1 calc R U . . .
C4 C 0.1941(7) 0.6253(7) 0.0829(5) 0.0401(17) Uani 1 1 d . . . . .
H4 H 0.108183 0.602146 0.046596 0.048 Uiso 1 1 calc R U . . .
C23 C 0.6524(7) 0.5218(6) 0.0516(4) 0.0332(14) Uani 1 1 d . . . . .
H23 H 0.601116 0.530731 -0.011510 0.040 Uiso 1 1 calc R U . . .
O36 O 1.2948(9) 0.6407(8) 0.7530(6) 0.0297(18) Uiso 0.5 1 d . . P . .
H36 H 1.230433 0.608096 0.716247 0.045 Uiso 0.5 1 calc DR U P . .
C32 C 0.5957(7) 0.2720(7) 0.4551(4) 0.0356(15) Uani 1 1 d . . . . .
H32A H 0.565026 0.334961 0.411282 0.053 Uiso 1 1 calc R U . . .
H32B H 0.514791 0.233395 0.472741 0.053 Uiso 1 1 calc R U . . .
H32C H 0.649590 0.218322 0.422963 0.053 Uiso 1 1 calc R U . . .
C6 C 0.4021(7) 0.7388(7) 0.0929(5) 0.0367(15) Uani 1 1 d . . . . .
H6 H 0.455906 0.793831 0.066278 0.044 Uiso 1 1 calc R U . . .
C5 C 0.2763(8) 0.7030(7) 0.0427(5) 0.0418(17) Uani 1 1 d . . . . .
H5 H 0.245061 0.731689 -0.020338 0.050 Uiso 1 1 calc R U . . .
C37 C 1.4095(18) 0.5750(18) 0.7641(13) 0.051(4) Uiso 0.5 1 d . . P . .
H37A H 1.420371 0.541981 0.701733 0.077 Uiso 0.5 1 calc R U P . .
H37B H 1.400428 0.514067 0.810123 0.077 Uiso 0.5 1 calc R U P . .
H37C H 1.490968 0.621159 0.788521 0.077 Uiso 0.5 1 calc R U P . .
O38 O 0.327(3) 0.441(2) 0.6129(18) 0.057(6) Uiso 0.25 1 d . . P . .

loop_
_atom_site_aniso_label
_atom_site_aniso_U_11
_atom_site_aniso_U_22
_atom_site_aniso_U_33
_atom_site_aniso_U_23
_atom_site_aniso_U_13
_atom_site_aniso_U_12
Ru1 0.01298(18) 0.0165(2) 0.01156(18) 0.00067(14) 0.00047(11) 0.00011(14)
Cl1 0.0225(6) 0.0219(7) 0.0194(5) 0.0017(5) -0.0029(4) -0.0055(5)
S10 0.0146(5) 0.0175(6) 0.0147(5) -0.0022(4) -0.0035(4) 0.0027(4)
S1 0.0160(6) 0.0269(7) 0.0198(6) 0.0025(5) -0.0015(4) 0.0009(5)
O10A 0.0263(19) 0.026(2) 0.0177(17) -0.0036(16) -0.0007(14) 0.0075(16)
O10B 0.0215(18) 0.0161(19) 0.0253(18) 0.0007(15) -0.0050(14) -0.0040(15)
N13 0.0148(19) 0.018(2) 0.0159(19) 0.0037(16) 0.0001(15) 0.0050(16)
C27 0.018(2) 0.029(3) 0.013(2) 0.000(2) 0.0010(18) -0.003(2)
C12 0.013(2) 0.019(3) 0.014(2) 0.0004(19) 0.0023(18) -0.0003(19)
N11 0.0169(19) 0.020(2) 0.0106(18) 0.0022(16) 0.0023(15) 0.0018(17)
C15 0.021(3) 0.026(3) 0.017(2) -0.002(2) -0.001(2) 0.001(2)
C31 0.018(2) 0.032(3) 0.020(2) 0.001(2) 0.000(2) -0.016(2)
C8 0.019(2) 0.024(3) 0.024(3) 0.000(2) -0.003(2) 0.004(2)
C3 0.021(3) 0.032(4) 0.036(3) -0.003(3) -0.007(2) 0.005(3)
C30 0.016(2) 0.043(3) 0.024(2) 0.009(3) 0.0065(18) 0.001(3)
C28 0.026(2) 0.029(3) 0.013(2) 0.005(2) 0.0116(18) -0.006(2)
C19 0.020(3) 0.032(3) 0.021(3) -0.006(2) -0.001(2) 0.002(2)
C21 0.020(2) 0.025(3) 0.017(2) -0.003(2) -0.0007(17) 0.001(2)
C9 0.014(2) 0.022(3) 0.019(2) -0.002(2) -0.0017(18) 0.001(2)
C14 0.019(2) 0.017(3) 0.017(2) 0.0000(19) 0.0037(19) 0.002(2)
C20 0.019(2) 0.020(3) 0.015(2) -0.0014(19) 0.0018(19) 0.004(2)
C7 0.023(3) 0.028(3) 0.022(3) 0.000(2) -0.005(2) 0.004(2)
C29 0.028(3) 0.032(3) 0.020(3) 0.004(2) 0.011(2) -0.001(2)
C16 0.015(2) 0.038(4) 0.024(3) -0.002(2) 0.002(2) 0.004(2)
C2 0.021(3) 0.024(3) 0.022(3) -0.001(2) -0.003(2) 0.006(2)
C26 0.031(3) 0.020(3) 0.016(2) 0.001(2) 0.006(2) -0.003(2)
C22 0.025(3) 0.036(4) 0.022(2) -0.007(2) -0.004(2) 0.002(2)
C33 0.037(3) 0.025(3) 0.021(3) -0.002(2) 0.004(2) -0.008(2)
C35 0.035(3) 0.046(4) 0.029(3) -0.004(3) -0.012(2) -0.003(3)
C25 0.027(3) 0.027(3) 0.017(2) 0.001(2) 0.003(2) 0.006(2)
C18 0.030(3) 0.040(4) 0.017(2) -0.012(2) 0.000(2) 0.003(3)
C17 0.025(3) 0.033(4) 0.024(3) -0.006(2) 0.010(2) 0.005(3)
C13 0.014(2) 0.014(2) 0.013(2) -0.0037(18) 0.0029(17) 0.004(2)
C34 0.057(4) 0.052(5) 0.020(3) -0.007(3) 0.011(3) -0.013(3)
C24 0.039(3) 0.034(4) 0.017(2) 0.004(2) 0.008(2) 0.007(3)
C4 0.031(3) 0.045(4) 0.036(3) -0.002(3) -0.018(3) 0.005(3)
C23 0.035(3) 0.048(4) 0.015(2) -0.001(2) -0.004(2) 0.013(3)
C32 0.029(3) 0.052(4) 0.024(3) 0.004(3) -0.001(2) -0.020(3)
C6 0.037(4) 0.040(4) 0.030(3) 0.010(3) -0.006(3) 0.003(3)
C5 0.039(4) 0.050(5) 0.030(3) 0.009(3) -0.015(3) 0.006(3)

loop_
_atom_type_symbol
_atom_type_description
_atom_type_scat_dispersion_real
_atom_type_scat_dispersion_imag
_atom_type_scat_source
C C 0.0181 0.0091 'International Tables Vol C Tables 4.2.6.8 and 6.1.1.4'
H H 0.0000 0.0000 'International Tables Vol C Tables 4.2.6.8 and 6.1.1.4'
Cl Cl 0.3639 0.7018 'International Tables Vol C Tables 4.2.6.8 and 6.1.1.4'
N N 0.0311 0.0180 'International Tables Vol C Tables 4.2.6.8 and 6.1.1.4'
O O 0.0492 0.0322 'International Tables Vol C Tables 4.2.6.8 and 6.1.1.4'
Ru Ru 0.0552 3.2960 'International Tables Vol C Tables 4.2.6.8 and 6.1.1.4'
S S 0.3331 0.5567 'International Tables Vol C Tables 4.2.6.8 and 6.1.1.4'

loop_
_geom_angle_atom_site_label_1
_geom_angle_atom_site_label_2
_geom_angle_atom_site_label_3
_geom_angle
_geom_angle_site_symmetry_1
_geom_angle_site_symmetry_3
_geom_angle_publ_flag
N13 Ru1 Cl1 82.37(13) . . ?
N13 Ru1 C27 100.94(19) . . ?
N13 Ru1 N11 77.73(16) . . ?
N13 Ru1 C31 109.0(2) . . ?
N13 Ru1 C30 144.8(2) . . ?
N13 Ru1 C28 131.04(19) . . ?
N13 Ru1 C29 168.3(2) . . ?
N13 Ru1 C26 90.91(19) . . ?
C27 Ru1 Cl1 108.84(14) . . ?
C27 Ru1 C28 36.6(2) . . ?
C27 Ru1 C29 67.4(2) . . ?
N11 Ru1 Cl1 86.98(13) . . ?
N11 Ru1 C27 163.91(19) . . ?
N11 Ru1 C31 95.83(19) . . ?
N11 Ru1 C30 91.74(19) . . ?
N11 Ru1 C28 150.5(2) . . ?
N11 Ru1 C29 113.8(2) . . ?
N11 Ru1 C26 125.67(19) . . ?
C31 Ru1 Cl1 168.58(17) . . ?
C31 Ru1 C27 69.2(2) . . ?
C31 Ru1 C28 81.5(2) . . ?
C31 Ru1 C29 68.8(2) . . ?
C30 Ru1 Cl1 131.1(2) . . ?
C30 Ru1 C27 80.1(2) . . ?
C30 Ru1 C31 37.9(3) . . ?
C30 Ru1 C28 68.10(19) . . ?
C30 Ru1 C29 37.7(2) . . ?
C28 Ru1 Cl1 90.60(16) . . ?
C29 Ru1 Cl1 99.92(17) . . ?
C29 Ru1 C28 37.9(2) . . ?
C26 Ru1 Cl1 144.52(16) . . ?
C26 Ru1 C27 38.3(2) . . ?
C26 Ru1 C31 38.3(2) . . ?
C26 Ru1 C30 68.0(3) . . ?
C26 Ru1 C28 67.9(2) . . ?
C26 Ru1 C29 80.5(2) . . ?
O10A S10 O10B 117.2(3) . . ?
O10A S10 N11 108.9(2) . . ?
O10A S10 C9 105.6(2) . . ?
O10B S10 N11 113.0(2) . . ?
O10B S10 C9 103.7(2) . . ?
N11 S10 C9 107.5(2) . . ?
C9 S1 C2 90.3(3) . . ?
Ru1 N13 H13A 109.2 . . ?
Ru1 N13 H13B 109.2 . . ?
H13A N13 H13B 107.9 . . ?
C13 N13 Ru1 112.0(3) . . ?
C13 N13 H13A 109.2 . . ?
C13 N13 H13B 109.2 . . ?
Ru1 C27 H27 130.8 . . ?
C28 C27 Ru1 72.9(3) . . ?
C28 C27 H27 119.8 . . ?
C28 C27 C26 120.5(5) . . ?
C26 C27 Ru1 69.2(3) . . ?
C26 C27 H27 119.8 . . ?
N11 C12 H12 108.8 . . ?
N11 C12 C20 112.1(4) . . ?
N11 C12 C13 106.6(4) . . ?
C20 C12 H12 108.8 . . ?
C20 C12 C13 111.7(4) . . ?
C13 C12 H12 108.8 . . ?
S10 N11 Ru1 118.2(2) . . ?
C12 N11 Ru1 114.8(3) . . ?
C12 N11 S10 114.7(3) . . ?
C14 C15 H15 119.6 . . ?
C14 C15 C16 120.8(5) . . ?
C16 C15 H15 119.6 . . ?
C30 C31 Ru1 70.8(3) . . ?
C30 C31 C26 117.0(5) . . ?
C30 C31 C32 121.3(6) . . ?
C26 C31 Ru1 69.8(3) . . ?
C26 C31 C32 121.5(6) . . ?
C32 C31 Ru1 126.1(4) . . ?
C9 C8 H8 124.1 . . ?
C9 C8 C7 111.9(5) . . ?
C7 C8 H8 124.1 . . ?
C2 C3 H3 121.2 . . ?
C4 C3 H3 121.2 . . ?
C4 C3 C2 117.6(7) . . ?
Ru1 C30 H30 130.6 . . ?
C31 C30 Ru1 71.3(3) . . ?
C31 C30 H30 119.0 . . ?
C29 C30 Ru1 72.0(3) . . ?
C29 C30 C31 122.0(6) . . ?
C29 C30 H30 119.0 . . ?
C27 C28 Ru1 70.5(3) . . ?
C27 C28 C29 119.0(5) . . ?
C27 C28 C33 122.9(5) . . ?
C29 C28 Ru1 69.9(3) . . ?
C29 C28 C33 117.9(6) . . ?
C33 C28 Ru1 128.9(4) . . ?
C14 C19 H19 119.7 . . ?
C14 C19 C18 120.7(5) . . ?
C18 C19 H19 119.7 . . ?
C20 C21 H21 119.3 . . ?
C22 C21 H21 119.3 . . ?
C22 C21 C20 121.4(6) . . ?
S1 C9 S10 120.9(3) . . ?
C8 C9 S10 125.0(4) . . ?
C8 C9 S1 114.1(4) . . ?
C15 C14 C19 118.7(5) . . ?
C15 C14 C13 122.3(5) . . ?
C19 C14 C13 119.0(5) . . ?
C21 C20 C12 121.0(5) . . ?
C21 C20 C25 118.3(5) . . ?
C25 C20 C12 120.6(5) . . ?
C2 C7 C8 112.3(5) . . ?
C2 C7 C6 119.3(6) . . ?
C6 C7 C8 128.4(6) . . ?
Ru1 C29 H29 129.8 . . ?
C30 C29 Ru1 70.4(3) . . ?
C30 C29 C28 119.8(6) . . ?
C30 C29 H29 120.1 . . ?
C28 C29 Ru1 72.2(3) . . ?
C28 C29 H29 120.1 . . ?
C15 C16 H16 119.8 . . ?
C17 C16 C15 120.5(5) . . ?
C17 C16 H16 119.8 . . ?
C3 C2 S1 126.4(5) . . ?
C7 C2 S1 111.5(4) . . ?
C7 C2 C3 122.0(6) . . ?
Ru1 C26 H26 128.8 . . ?
C27 C26 Ru1 72.5(3) . . ?
C27 C26 H26 119.2 . . ?
C31 C26 Ru1 71.9(3) . . ?
C31 C26 C27 121.6(5) . . ?
C31 C26 H26 119.2 . . ?
C21 C22 H22 120.2 . . ?
C21 C22 C23 119.7(6) . . ?
C23 C22 H22 120.2 . . ?
C28 C33 H33 108.1 . . ?
C28 C33 C34 107.2(5) . . ?
C35 C33 C28 114.4(6) . . ?
C35 C33 H33 108.1 . . ?
C35 C33 C34 110.7(6) . . ?
C34 C33 H33 108.1 . . ?
C33 C35 H35A 109.5 . . ?
C33 C35 H35B 109.5 . . ?
C33 C35 H35C 109.5 . . ?
H35A C35 H35B 109.5 . . ?
H35A C35 H35C 109.5 . . ?
H35B C35 H35C 109.5 . . ?
C20 C25 H25 119.7 . . ?
C20 C25 C24 120.6(6) . . ?
C24 C25 H25 119.7 . . ?
C19 C18 H18 119.9 . . ?
C17 C18 C19 120.3(5) . . ?
C17 C18 H18 119.9 . . ?
C16 C17 C18 119.1(5) . . ?
C16 C17 H17 120.5 . . ?
C18 C17 H17 120.5 . . ?
N13 C13 C12 107.5(4) . . ?
N13 C13 C14 113.3(4) . . ?
N13 C13 H13 107.5 . . ?
C12 C13 C14 113.3(4) . . ?
C12 C13 H13 107.5 . . ?
C14 C13 H13 107.5 . . ?
C33 C34 H34A 109.5 . . ?
C33 C34 H34B 109.5 . . ?
C33 C34 H34C 109.5 . . ?
H34A C34 H34B 109.5 . . ?
H34A C34 H34C 109.5 . . ?
H34B C34 H34C 109.5 . . ?
C25 C24 H24 119.9 . . ?
C23 C24 C25 120.3(6) . . ?
C23 C24 H24 119.9 . . ?
C3 C4 H4 119.2 . . ?
C3 C4 C5 121.6(6) . . ?
C5 C4 H4 119.2 . . ?
C22 C23 H23 120.1 . . ?
C24 C23 C22 119.8(5) . . ?
C24 C23 H23 120.1 . . ?
C37 O36 H36 109.5 . . ?
C31 C32 H32A 109.5 . . ?
C31 C32 H32B 109.5 . . ?
C31 C32 H32C 109.5 . . ?
H32A C32 H32B 109.5 . . ?
H32A C32 H32C 109.5 . . ?
H32B C32 H32C 109.5 . . ?
C7 C6 H6 120.8 . . ?
C5 C6 C7 118.3(7) . . ?
C5 C6 H6 120.8 . . ?
C4 C5 H5 119.4 . . ?
C6 C5 C4 121.1(6) . . ?
C6 C5 H5 119.4 . . ?
O36 C37 H37A 109.5 . . ?
O36 C37 H37B 109.5 . . ?
O36 C37 H37C 109.5 . . ?
H37A C37 H37B 109.5 . . ?
H37A C37 H37C 109.5 . . ?
H37B C37 H37C 109.5 . . ?

loop_
_geom_bond_atom_site_label_1
_geom_bond_atom_site_label_2
_geom_bond_distance
_geom_bond_site_symmetry_2
_geom_bond_publ_flag
Ru1 Cl1 2.4493(13) . ?
Ru1 N13 2.127(4) . ?
Ru1 C27 2.190(5) . ?
Ru1 N11 2.130(4) . ?
Ru1 C31 2.175(5) . ?
Ru1 C30 2.169(5) . ?
Ru1 C28 2.221(5) . ?
Ru1 C29 2.190(6) . ?
Ru1 C26 2.147(6) . ?
S10 O10A 1.441(4) . ?
S10 O10B 1.450(4) . ?
S10 N11 1.607(5) . ?
S10 C9 1.772(5) . ?
S1 C9 1.736(6) . ?
S1 C2 1.746(6) . ?
N13 H13A 0.9100 . ?
N13 H13B 0.9100 . ?
N13 C13 1.473(6) . ?
C27 H27 0.9500 . ?
C27 C28 1.386(9) . ?
C27 C26 1.424(7) . ?
C12 H12 1.0000 . ?
C12 N11 1.491(6) . ?
C12 C20 1.515(7) . ?
C12 C13 1.531(7) . ?
C15 H15 0.9500 . ?
C15 C14 1.379(8) . ?
C15 C16 1.396(8) . ?
C31 C30 1.412(11) . ?
C31 C26 1.417(8) . ?
C31 C32 1.497(8) . ?
C8 H8 0.9500 . ?
C8 C9 1.350(8) . ?
C8 C7 1.435(7) . ?
C3 H3 0.9500 . ?
C3 C2 1.400(9) . ?
C3 C4 1.365(10) . ?
C30 H30 0.9500 . ?
C30 C29 1.408(9) . ?
C28 C29 1.434(9) . ?
C28 C33 1.517(8) . ?
C19 H19 0.9500 . ?
C19 C14 1.391(7) . ?
C19 C18 1.392(8) . ?
C21 H21 0.9500 . ?
C21 C20 1.390(8) . ?
C21 C22 1.383(7) . ?
C14 C13 1.534(7) . ?
C20 C25 1.392(8) . ?
C7 C2 1.396(9) . ?
C7 C6 1.408(9) . ?
C29 H29 0.9500 . ?
C16 H16 0.9500 . ?
C16 C17 1.381(9) . ?
C26 H26 0.9500 . ?
C22 H22 0.9500 . ?
C22 C23 1.396(10) . ?
C33 H33 1.0000 . ?
C33 C35 1.517(10) . ?
C33 C34 1.548(9) . ?
C35 H35A 0.9800 . ?
C35 H35B 0.9800 . ?
C35 H35C 0.9800 . ?
C25 H25 0.9500 . ?
C25 C24 1.396(8) . ?
C18 H18 0.9500 . ?
C18 C17 1.388(9) . ?
C17 H17 0.9500 . ?
C13 H13 1.0000 . ?
C34 H34A 0.9800 . ?
C34 H34B 0.9800 . ?
C34 H34C 0.9800 . ?
C24 H24 0.9500 . ?
C24 C23 1.373(10) . ?
C4 H4 0.9500 . ?
C4 C5 1.398(12) . ?
C23 H23 0.9500 . ?
O36 H36 0.8400 . ?
O36 C37 1.35(2) . ?
C32 H32A 0.9800 . ?
C32 H32B 0.9800 . ?
C32 H32C 0.9800 . ?
C6 H6 0.9500 . ?
C6 C5 1.382(10) . ?
C5 H5 0.9500 . ?
C37 H37A 0.9800 . ?
C37 H37B 0.9800 . ?
C37 H37C 0.9800 . ?

loop_
_geom_hbond_atom_site_label_D
_geom_hbond_atom_site_label_H
_geom_hbond_atom_site_label_A
_geom_hbond_distance_DH
_geom_hbond_distance_HA
_geom_hbond_distance_DA
_geom_hbond_angle_DHA
_geom_hbond_site_symmetry_A
_geom_hbond_publ_flag
N13 H13B O10B 0.91 2.38 2.982(6) 123.5 2_746 yes
O36 H36 Cl1 0.84 2.46 3.268(9) 161.4 . yes
